data_7127896
loop_
_publ_author_name
'Jia, Tingting'
'Zeng, Gongruixue'
'Zhang, Chong'
'Zeng, Linghui'
'Zheng, Wenya'
'Li, Siyao'
'Wu, Keyi'
'Shao, Jiaan'
'Zhang, Jiankang'
'Zhu, Huajian'

_publ_section_title
;
 The reaction of prop-2-ynylsulfonium salts and sulfonyl-protected
 \b-amino ketones to epoxide-fused 2-methylenepyrrolidines and
 S-containing pyrroles.
;
_journal_issue 21
_journal_name_full 'Chemical communications (Cambridge, England)'
_journal_page_first 2657
_journal_page_last 2660
_journal_paper_doi 10.1039/d0cc07745c
_journal_volume 57
_journal_year 2021
_chemical_formula_moiety 'C18 H16 N2 O5 S'
_chemical_formula_sum 'C18 H16 N2 O5 S'
_chemical_formula_weight 372.39
_space_group_crystal_system monoclinic
_space_group_IT_number 14
_space_group_name_Hall '-P 2ybc'
_space_group_name_H-M_alt 'P 1 21/c 1'
_atom_sites_solution_hydrogens geom
_atom_sites_solution_primary dual
_audit_creation_date 2020-09-03
_audit_creation_method
;
Olex2 1.2
(compiled 2018.05.29 svn.r3508 for OlexSys, GUI svn.r5506)
;
_audit_update_record
;
2020-10-28 deposited with the CCDC.	2021-02-03 downloaded from the CCDC.
;
_cell_angle_alpha 90
_cell_angle_beta 105.1650(10)
_cell_angle_gamma 90
_cell_formula_units_Z 4
_cell_length_a 8.2430(2)
_cell_length_b 28.1258(8)
_cell_length_c 7.5353(2)
_cell_measurement_reflns_used 9436
_cell_measurement_temperature 170(2)
_cell_measurement_theta_max 27.10
_cell_measurement_theta_min 2.66
_cell_volume 1686.15(8)
_computing_cell_refinement 'SAINT V8.38A (?, 2016)'
_computing_data_collection 'Bruker Instrument Service vV6.2.10'
_computing_data_reduction 'SAINT V8.38A (?, 2016)'
_computing_molecular_graphics 'Olex2 (Dolomanov et al., 2009)'
_computing_publication_material 'Olex2 (Dolomanov et al., 2009)'
_computing_structure_refinement 'ShelXL (Sheldrick, 2015)'
_computing_structure_solution 'ShelXT (Sheldrick, 2015)'
_diffrn_ambient_temperature 170.0
_diffrn_measured_fraction_theta_full 0.999
_diffrn_measured_fraction_theta_max 0.998
_diffrn_measurement_device_type 'Bruker APEX-II CCD'
_diffrn_measurement_method '\f and \w scans'
_diffrn_radiation_type MoK\a
_diffrn_radiation_wavelength 0.71073
_diffrn_reflns_av_R_equivalents 0.0319
_diffrn_reflns_av_unetI/netI 0.0271
_diffrn_reflns_Laue_measured_fraction_full 0.999
_diffrn_reflns_Laue_measured_fraction_max 0.998
_diffrn_reflns_limit_h_max 9
_diffrn_reflns_limit_h_min -10
_diffrn_reflns_limit_k_max 36
_diffrn_reflns_limit_k_min -33
_diffrn_reflns_limit_l_max 9
_diffrn_reflns_limit_l_min -9
_diffrn_reflns_number 14151
_diffrn_reflns_point_group_measured_fraction_full 0.999
_diffrn_reflns_point_group_measured_fraction_max 0.998
_diffrn_reflns_theta_full 25.242
_diffrn_reflns_theta_max 27.113
_diffrn_reflns_theta_min 2.560
_diffrn_standards_number 0
_exptl_absorpt_coefficient_mu 0.226
_exptl_absorpt_correction_T_max 0.7455
_exptl_absorpt_correction_T_min 0.7021
_exptl_absorpt_correction_type multi-scan
_exptl_absorpt_process_details
;
SADABS-2016/2 (Bruker,2016/2) was used for absorption correction.
wR2(int) was 0.1491 before and 0.0410 after correction.
The Ratio of minimum to maximum transmission is 0.9418.
The \l/2 correction factor is Not present.
;
_exptl_crystal_colour 'light yellow'
_exptl_crystal_colour_modifier light
_exptl_crystal_colour_primary yellow
_exptl_crystal_density_diffrn 1.467
_exptl_crystal_description block
_exptl_crystal_F_000 776
_exptl_crystal_size_max 0.48
_exptl_crystal_size_mid 0.42
_exptl_crystal_size_min 0.26
_refine_diff_density_max 0.379
_refine_diff_density_min -0.355
_refine_diff_density_rms 0.071
_refine_ls_extinction_method none
_refine_ls_goodness_of_fit_ref 1.065
_refine_ls_hydrogen_treatment constr
_refine_ls_matrix_type full
_refine_ls_number_parameters 236
_refine_ls_number_reflns 3723
_refine_ls_number_restraints 0
_refine_ls_restrained_S_all 1.065
_refine_ls_R_factor_all 0.0393
_refine_ls_R_factor_gt 0.0367
_refine_ls_shift/su_max 0.001
_refine_ls_shift/su_mean 0.000
_refine_ls_structure_factor_coef Fsqd
_refine_ls_weighting_details 'w=1/[\s^2^(Fo^2^)+(0.0518P)^2^+0.5713P] where P=(Fo^2^+2Fc^2^)/3'
_refine_ls_weighting_scheme calc
_refine_ls_wR_factor_gt 0.0936
_refine_ls_wR_factor_ref 0.0962
_reflns_Friedel_coverage 0.000
_reflns_number_gt 3463
_reflns_number_total 3723
_reflns_threshold_expression 'I > 2\s(I)'
_cod_data_source_file d0cc07745c2.cif
_cod_data_source_block 200903_sja20200812_2_0ma
_cod_depositor_comments 'Adding full bibliography for 7127896--7127897.cif.'
_cod_database_code 7127896
_shelx_shelxl_version_number 2018/3
_shelx_space_group_comment
;
The symmetry employed for this shelxl refinement is uniquely defined
by the following loop, which should always be used as a source of
symmetry information in preference to the above space-group names.
They are only intended as comments.
;
_shelx_estimated_absorpt_t_max 0.944
_shelx_estimated_absorpt_t_min 0.899
_olex2_refinement_description
;
1. Fixed Uiso
 At 1.2 times of:
  All C(H) groups, All C(H,H) groups
 At 1.5 times of:
  All C(H,H,H) groups
2.a Ternary CH refined with riding coordinates:
 C9(H9)
2.b Secondary CH2 refined with riding coordinates:
 C11(H11A,H11B)
2.c Aromatic/amide H refined with riding coordinates:
 C1(H1), C2(H2), C4(H4), C5(H5), C14(H14), C15(H15), C17(H17), C18(H18)
2.d X=CH2 refined with riding coordinates:
 C12(H12A,H12B)
2.e Idealised Me refined as rotating group:
 C7(H7A,H7B,H7C)
;
_olex2_submission_special_instructions 'No special instructions were received'

loop_
_space_group_symop_operation_xyz
'x, y, z'
'-x, y+1/2, -z+1/2'
'-x, -y, -z'
'x, -y-1/2, z-1/2'

loop_
_atom_site_label
_atom_site_type_symbol
_atom_site_fract_x
_atom_site_fract_y
_atom_site_fract_z
_atom_site_U_iso_or_equiv
_atom_site_adp_type
_atom_site_occupancy
_atom_site_site_symmetry_order
_atom_site_calc_flag
_atom_site_refinement_flags_posn
_atom_site_refinement_flags_adp
_atom_site_refinement_flags_occupancy
_atom_site_disorder_assembly
_atom_site_disorder_group
S1 S 0.65506(4) 0.63174(2) 1.10961(4) 0.02328(11) Uani 1 1 d . . . . .
O1 O 0.80768(12) 0.65862(4) 1.14725(14) 0.0328(2) Uani 1 1 d . . . . .
O2 O 0.63580(13) 0.59423(4) 1.23137(13) 0.0309(2) Uani 1 1 d . . . . .
O3 O 0.34412(12) 0.63409(3) 0.66913(14) 0.0276(2) Uani 1 1 d . . . . .
O4 O -0.04951(16) 0.42475(4) 0.16449(17) 0.0464(3) Uani 1 1 d . . . . .
O5 O -0.18703(13) 0.48779(4) 0.05089(14) 0.0371(3) Uani 1 1 d . . . . .
N1 N 0.63477(14) 0.60592(4) 0.90791(15) 0.0235(2) Uani 1 1 d . . . . .
N2 N -0.06850(15) 0.46782(4) 0.15830(16) 0.0297(3) Uani 1 1 d . . . . .
C1 C 0.50461(18) 0.71897(5) 1.0470(2) 0.0291(3) Uani 1 1 d . . . . .
H1 H 0.608498 0.730372 1.031387 0.035 Uiso 1 1 calc R . . . .
C2 C 0.36969(19) 0.74950(5) 1.0286(2) 0.0325(3) Uani 1 1 d . . . . .
H2 H 0.381671 0.781955 0.999389 0.039 Uiso 1 1 calc R . . . .
C3 C 0.21669(18) 0.73362(5) 1.05202(18) 0.0287(3) Uani 1 1 d . . . . .
C4 C 0.20079(17) 0.68569(5) 1.09280(18) 0.0271(3) Uani 1 1 d . . . . .
H4 H 0.097093 0.674358 1.109154 0.033 Uiso 1 1 calc R . . . .
C5 C 0.33398(16) 0.65435(5) 1.10983(18) 0.0244(3) Uani 1 1 d . . . . .
H5 H 0.321323 0.621706 1.135692 0.029 Uiso 1 1 calc R . . . .
C6 C 0.48657(15) 0.67136(4) 1.08850(16) 0.0221(2) Uani 1 1 d . . . . .
C7 C 0.0724(2) 0.76767(6) 1.0369(2) 0.0409(4) Uani 1 1 d . . . . .
H7A H -0.024219 0.750500 1.058154 0.061 Uiso 1 1 calc GR . . . .
H7B H 0.041479 0.781771 0.913647 0.061 Uiso 1 1 calc GR . . . .
H7C H 0.106210 0.792879 1.128931 0.061 Uiso 1 1 calc GR . . . .
C8 C 0.64799(17) 0.63354(4) 0.75158(18) 0.0247(3) Uani 1 1 d . . . . .
C9 C 0.49233(17) 0.62492(4) 0.60514(18) 0.0254(3) Uani 1 1 d . . . . .
H9 H 0.489927 0.629310 0.472787 0.030 Uiso 1 1 calc R . . . .
C10 C 0.39913(16) 0.58564(4) 0.66305(17) 0.0222(3) Uani 1 1 d . . . . .
C11 C 0.50175(16) 0.56901(5) 0.84963(18) 0.0255(3) Uani 1 1 d . . . . .
H11A H 0.431378 0.567040 0.937604 0.031 Uiso 1 1 calc R . . . .
H11B H 0.552009 0.537421 0.840704 0.031 Uiso 1 1 calc R . . . .
C12 C 0.7770(2) 0.65960(6) 0.7360(2) 0.0362(3) Uani 1 1 d . . . . .
H12A H 0.875161 0.661483 0.835548 0.043 Uiso 1 1 calc R . . . .
H12B H 0.771533 0.676442 0.625353 0.043 Uiso 1 1 calc R . . . .
C13 C 0.28068(15) 0.55392(4) 0.53161(17) 0.0220(3) Uani 1 1 d . . . . .
C14 C 0.14689(17) 0.57450(5) 0.40044(18) 0.0260(3) Uani 1 1 d . . . . .
H14 H 0.133731 0.608066 0.396415 0.031 Uiso 1 1 calc R . . . .
C15 C 0.03394(16) 0.54643(5) 0.27693(18) 0.0270(3) Uani 1 1 d . . . . .
H15 H -0.056463 0.560300 0.187011 0.032 Uiso 1 1 calc R . . . .
C16 C 0.05527(16) 0.49758(5) 0.28693(17) 0.0242(3) Uani 1 1 d . . . . .
C17 C 0.18522(16) 0.47587(5) 0.41507(18) 0.0251(3) Uani 1 1 d . . . . .
H17 H 0.196625 0.442244 0.418808 0.030 Uiso 1 1 calc R . . . .
C18 C 0.29864(16) 0.50448(4) 0.53817(18) 0.0241(3) Uani 1 1 d . . . . .
H18 H 0.389000 0.490369 0.627406 0.029 Uiso 1 1 calc R . . . .

loop_
_atom_site_aniso_label
_atom_site_aniso_U_11
_atom_site_aniso_U_22
_atom_site_aniso_U_33
_atom_site_aniso_U_23
_atom_site_aniso_U_13
_atom_site_aniso_U_12
S1 0.01890(17) 0.02736(18) 0.02223(17) -0.00033(11) 0.00298(12) 0.00077(11)
O1 0.0198(5) 0.0420(6) 0.0344(5) -0.0076(4) 0.0029(4) -0.0046(4)
O2 0.0325(5) 0.0340(5) 0.0250(5) 0.0074(4) 0.0055(4) 0.0070(4)
O3 0.0258(5) 0.0213(5) 0.0356(5) -0.0016(4) 0.0077(4) 0.0026(3)
O4 0.0488(7) 0.0348(6) 0.0499(7) -0.0117(5) 0.0028(5) -0.0095(5)
O5 0.0276(5) 0.0522(6) 0.0289(5) -0.0022(5) 0.0030(4) -0.0054(5)
N1 0.0236(5) 0.0235(5) 0.0238(5) -0.0007(4) 0.0069(4) -0.0026(4)
N2 0.0270(6) 0.0387(7) 0.0256(6) -0.0051(5) 0.0107(5) -0.0072(5)
C1 0.0289(7) 0.0259(6) 0.0341(7) -0.0022(5) 0.0112(6) -0.0048(5)
C2 0.0386(8) 0.0223(6) 0.0371(8) 0.0002(5) 0.0107(6) 0.0000(5)
C3 0.0292(7) 0.0312(7) 0.0240(6) -0.0029(5) 0.0040(5) 0.0060(5)
C4 0.0216(6) 0.0338(7) 0.0256(6) -0.0011(5) 0.0056(5) -0.0007(5)
C5 0.0229(6) 0.0257(6) 0.0243(6) 0.0004(5) 0.0056(5) -0.0023(5)
C6 0.0209(6) 0.0245(6) 0.0204(6) -0.0021(5) 0.0046(5) -0.0009(5)
C7 0.0381(8) 0.0405(8) 0.0436(9) 0.0002(7) 0.0096(7) 0.0142(7)
C8 0.0263(6) 0.0231(6) 0.0262(6) -0.0010(5) 0.0097(5) -0.0003(5)
C9 0.0286(7) 0.0231(6) 0.0254(6) 0.0014(5) 0.0088(5) -0.0013(5)
C10 0.0226(6) 0.0202(6) 0.0246(6) 0.0004(5) 0.0078(5) 0.0011(4)
C11 0.0275(6) 0.0235(6) 0.0244(6) 0.0012(5) 0.0048(5) -0.0042(5)
C12 0.0350(8) 0.0398(8) 0.0352(8) 0.0003(6) 0.0118(6) -0.0111(6)
C13 0.0215(6) 0.0235(6) 0.0229(6) -0.0003(5) 0.0090(5) -0.0012(5)
C14 0.0269(6) 0.0236(6) 0.0278(7) 0.0017(5) 0.0076(5) 0.0025(5)
C15 0.0233(6) 0.0320(7) 0.0254(6) 0.0019(5) 0.0056(5) 0.0027(5)
C16 0.0223(6) 0.0307(7) 0.0215(6) -0.0038(5) 0.0092(5) -0.0040(5)
C17 0.0274(6) 0.0230(6) 0.0273(6) -0.0009(5) 0.0112(5) -0.0008(5)
C18 0.0236(6) 0.0243(6) 0.0245(6) 0.0014(5) 0.0067(5) 0.0008(5)

loop_
_atom_type_symbol
_atom_type_description
_atom_type_scat_dispersion_real
_atom_type_scat_dispersion_imag
_atom_type_scat_source
C C 0.0033 0.0016 'International Tables Vol C Tables 4.2.6.8 and 6.1.1.4'
H H 0.0000 0.0000 'International Tables Vol C Tables 4.2.6.8 and 6.1.1.4'
N N 0.0061 0.0033 'International Tables Vol C Tables 4.2.6.8 and 6.1.1.4'
O O 0.0106 0.0060 'International Tables Vol C Tables 4.2.6.8 and 6.1.1.4'
S S 0.1246 0.1234 'International Tables Vol C Tables 4.2.6.8 and 6.1.1.4'

loop_
_geom_angle_atom_site_label_1
_geom_angle_atom_site_label_2
_geom_angle_atom_site_label_3
_geom_angle
_geom_angle_site_symmetry_1
_geom_angle_site_symmetry_3
_geom_angle_publ_flag
O1 S1 O2 120.04(6) . . ?
O1 S1 N1 106.65(6) . . ?
O1 S1 C6 108.44(6) . . ?
O2 S1 N1 105.29(6) . . ?
O2 S1 C6 107.92(6) . . ?
N1 S1 C6 107.95(6) . . ?
C10 O3 C9 61.40(8) . . ?
C8 N1 S1 120.30(9) . . ?
C8 N1 C11 110.02(10) . . ?
C11 N1 S1 117.82(8) . . ?
O4 N2 O5 123.40(12) . . ?
O4 N2 C16 118.65(12) . . ?
O5 N2 C16 117.94(12) . . ?
C2 C1 H1 120.3 . . ?
C2 C1 C6 119.30(13) . . ?
C6 C1 H1 120.3 . . ?
C1 C2 H2 119.3 . . ?
C1 C2 C3 121.30(13) . . ?
C3 C2 H2 119.3 . . ?
C2 C3 C4 118.55(12) . . ?
C2 C3 C7 120.63(13) . . ?
C4 C3 C7 120.81(14) . . ?
C3 C4 H4 119.5 . . ?
C5 C4 C3 121.07(12) . . ?
C5 C4 H4 119.5 . . ?
C4 C5 H5 120.4 . . ?
C4 C5 C6 119.17(12) . . ?
C6 C5 H5 120.4 . . ?
C1 C6 S1 120.17(10) . . ?
C1 C6 C5 120.59(12) . . ?
C5 C6 S1 119.23(10) . . ?
C3 C7 H7A 109.5 . . ?
C3 C7 H7B 109.5 . . ?
C3 C7 H7C 109.5 . . ?
H7A C7 H7B 109.5 . . ?
H7A C7 H7C 109.5 . . ?
H7B C7 H7C 109.5 . . ?
N1 C8 C9 106.62(11) . . ?
C12 C8 N1 127.37(13) . . ?
C12 C8 C9 125.91(13) . . ?
O3 C9 C8 111.44(11) . . ?
O3 C9 H9 120.8 . . ?
O3 C9 C10 59.02(8) . . ?
C8 C9 H9 120.8 . . ?
C10 C9 C8 108.65(11) . . ?
C10 C9 H9 120.8 . . ?
O3 C10 C9 59.58(8) . . ?
O3 C10 C11 111.53(10) . . ?
O3 C10 C13 115.48(10) . . ?
C9 C10 C11 107.37(11) . . ?
C9 C10 C13 123.55(11) . . ?
C13 C10 C11 122.82(11) . . ?
N1 C11 C10 104.35(10) . . ?
N1 C11 H11A 110.9 . . ?
N1 C11 H11B 110.9 . . ?
C10 C11 H11A 110.9 . . ?
C10 C11 H11B 110.9 . . ?
H11A C11 H11B 108.9 . . ?
C8 C12 H12A 120.0 . . ?
C8 C12 H12B 120.0 . . ?
H12A C12 H12B 120.0 . . ?
C14 C13 C10 118.67(11) . . ?
C18 C13 C10 121.78(11) . . ?
C18 C13 C14 119.54(12) . . ?
C13 C14 H14 119.7 . . ?
C15 C14 C13 120.53(12) . . ?
C15 C14 H14 119.7 . . ?
C14 C15 H15 120.7 . . ?
C14 C15 C16 118.52(12) . . ?
C16 C15 H15 120.7 . . ?
C15 C16 N2 118.19(12) . . ?
C17 C16 N2 119.08(12) . . ?
C17 C16 C15 122.71(12) . . ?
C16 C17 H17 120.9 . . ?
C16 C17 C18 118.28(12) . . ?
C18 C17 H17 120.9 . . ?
C13 C18 H18 119.8 . . ?
C17 C18 C13 120.42(12) . . ?
C17 C18 H18 119.8 . . ?

loop_
_geom_bond_atom_site_label_1
_geom_bond_atom_site_label_2
_geom_bond_distance
_geom_bond_site_symmetry_2
_geom_bond_publ_flag
S1 O1 1.4311(10) . ?
S1 O2 1.4339(10) . ?
S1 N1 1.6530(11) . ?
S1 C6 1.7551(13) . ?
O3 C9 1.4490(16) . ?
O3 C10 1.4407(14) . ?
O4 N2 1.2208(17) . ?
O5 N2 1.2294(16) . ?
N1 C8 1.4387(16) . ?
N1 C11 1.4903(16) . ?
N2 C16 1.4710(16) . ?
C1 H1 0.9500 . ?
C1 C2 1.383(2) . ?
C1 C6 1.3920(18) . ?
C2 H2 0.9500 . ?
C2 C3 1.392(2) . ?
C3 C4 1.397(2) . ?
C3 C7 1.5078(19) . ?
C4 H4 0.9500 . ?
C4 C5 1.3875(18) . ?
C5 H5 0.9500 . ?
C5 C6 1.3937(17) . ?
C7 H7A 0.9800 . ?
C7 H7B 0.9800 . ?
C7 H7C 0.9800 . ?
C8 C9 1.4771(19) . ?
C8 C12 1.3216(19) . ?
C9 H9 1.0000 . ?
C9 C10 1.4754(17) . ?
C10 C11 1.5129(17) . ?
C10 C13 1.4914(17) . ?
C11 H11A 0.9900 . ?
C11 H11B 0.9900 . ?
C12 H12A 0.9500 . ?
C12 H12B 0.9500 . ?
C13 C14 1.3992(18) . ?
C13 C18 1.3978(17) . ?
C14 H14 0.9500 . ?
C14 C15 1.3795(19) . ?
C15 H15 0.9500 . ?
C15 C16 1.3847(19) . ?
C16 C17 1.3825(19) . ?
C17 H17 0.9500 . ?
C17 C18 1.3887(18) . ?
C18 H18 0.9500 . ?
